data_4505660
loop_
_publ_author_name
'Aaker\"oy, Christer B.'
'Beatty, Alicia M.'
'Helfrich, Brian A.'
'Nieuwenhuyzen, Mark'

_publ_section_title
;
 Do Polymorphic Compounds Make Good Cocrystallizing Agents? A Structural
 Case Study that Demonstrates the Importance of Synthon Flexibility
;
_journal_issue 2
_journal_name_full 'Crystal Growth &amp; Design'
_journal_page_first 159
_journal_paper_doi 10.1021/cg025593z
_journal_volume 3
_journal_year 2003
_chemical_formula_sum 'C9 H9 N7 O4'
_chemical_formula_weight 279.23
_chemical_melting_point 452.5(15)
_chemical_name_systematic
; 
 2-amino-5-nitropyrimidine : 2-amino-3-nitropyridine 
;
_space_group_IT_number 14
_symmetry_cell_setting monoclinic
_symmetry_space_group_name_Hall '-P 2yn'
_symmetry_space_group_name_H-M 'P 1 21/n 1'
_atom_sites_solution_hydrogens difmap
_atom_sites_solution_primary direct
_atom_sites_solution_secondary difmap
_audit_creation_method SHELXL-97
_cell_angle_alpha 90.00
_cell_angle_beta 95.275(5)
_cell_angle_gamma 90.00
_cell_formula_units_Z 4
_cell_length_a 11.786(3)
_cell_length_b 5.1614(13)
_cell_length_c 19.975(5)
_cell_measurement_temperature 301(2)
_cell_volume 1210.0(5)
_computing_cell_refinement 'Bruker XSCANS'
_computing_data_collection 'Bruker XSCANS'
_computing_data_reduction 'Bruker SHELXTL'
_computing_molecular_graphics 'Bruker SHELXTL'
_computing_publication_material 'Bruker SHELXTL'
_computing_structure_refinement 'SHELXL-97 (Sheldrick, 1997)'
_computing_structure_solution 'SHELXS-97 (Sheldrick, 1990)'
_diffrn_ambient_temperature 301(2)
_diffrn_measured_fraction_theta_full 0.914
_diffrn_measured_fraction_theta_max 0.914
_diffrn_measurement_device_type 'Bruker P4'
_diffrn_measurement_method '\w scans'
_diffrn_radiation_monochromator graphite
_diffrn_radiation_source 'fine-focus sealed tube'
_diffrn_radiation_type MoK\a
_diffrn_radiation_wavelength 0.71073
_diffrn_reflns_av_R_equivalents 0.1056
_diffrn_reflns_av_sigmaI/netI 0.0854
_diffrn_reflns_limit_h_max 14
_diffrn_reflns_limit_h_min -15
_diffrn_reflns_limit_k_max 6
_diffrn_reflns_limit_k_min -6
_diffrn_reflns_limit_l_max 26
_diffrn_reflns_limit_l_min -26
_diffrn_reflns_number 10429
_diffrn_reflns_theta_full 28.36
_diffrn_reflns_theta_max 28.36
_diffrn_reflns_theta_min 1.93
_exptl_absorpt_coefficient_mu 0.124
_exptl_absorpt_correction_type none
_exptl_crystal_colour yellow
_exptl_crystal_density_diffrn 1.533
_exptl_crystal_density_meas ?
_exptl_crystal_density_method 'not measured'
_exptl_crystal_description needle
_exptl_crystal_F_000 576
_refine_diff_density_max 0.221
_refine_diff_density_min -0.304
_refine_diff_density_rms 0.060
_refine_ls_extinction_method none
_refine_ls_goodness_of_fit_ref 0.966
_refine_ls_hydrogen_treatment 'riding model'
_refine_ls_matrix_type full
_refine_ls_number_parameters 182
_refine_ls_number_reflns 2757
_refine_ls_number_restraints 0
_refine_ls_restrained_S_all 0.966
_refine_ls_R_factor_all 0.1112
_refine_ls_R_factor_gt 0.0555
_refine_ls_shift/su_max 0.007
_refine_ls_shift/su_mean 0.001
_refine_ls_structure_factor_coef Fsqd
_refine_ls_weighting_details 'calc w=1/[\s^2^(Fo^2^)+(0.0968P)^2^+0.0000P] where P=(Fo^2^+2Fc^2^)/3'
_refine_ls_weighting_scheme calc
_refine_ls_wR_factor_gt 0.1433
_refine_ls_wR_factor_ref 0.1890
_reflns_number_gt 1416
_reflns_number_total 2757
_reflns_threshold_expression >2sigma(I)
_cod_data_source_file cg025593zsi20021231_034111.cif
_cod_data_source_block 21
_cod_depositor_comments
;
The following automatic conversions were performed:

'_chemical_melting_point' value '451-454K' was changed to '452.5(15)'
- the average value was taken and precision was
estimated.

'_symmetry_cell_setting' value 'Monoclinic' changed to
'monoclinic' according to
/home/saulius/struct/CIF-dictionaries/cif_core.dic dictionary named
'cif_core.dic' version 2.4.1 from 2010-06-29.

Automatic conversion script
Id: cif_fix_values 1715 2011-07-08 13:25:40Z adriana 

The following automatic conversions were performed:

'_exptl_crystal_density_meas' value 'not_measured' was changed to '?'
- the value is perceived as not measured.

Automatic conversion script
Id: cif_fix_values 3008 2015-01-20 13:52:24Z robertas 
;
_cod_original_sg_symbol_H-M P2(1)/n
_cod_database_code 4505660

loop_
_symmetry_equiv_pos_as_xyz
'x, y, z'
'-x+1/2, y+1/2, -z+1/2'
'-x, -y, -z'
'x-1/2, -y-1/2, z-1/2'

loop_
_atom_site_label
_atom_site_type_symbol
_atom_site_fract_x
_atom_site_fract_y
_atom_site_fract_z
_atom_site_U_iso_or_equiv
_atom_site_adp_type
_atom_site_occupancy
_atom_site_symmetry_multiplicity
_atom_site_calc_flag
_atom_site_refinement_flags
N1 N 0.16889(19) 0.2816(4) -0.09630(11) 0.0486(6) Uani 1 1 d .
C2 C 0.2680(2) 0.1482(5) -0.08399(12) 0.0427(7) Uani 1 1 d .
N2 N 0.3353(2) 0.2303(5) -0.03068(12) 0.0570(7) Uani 1 1 d .
H21 H 0.3146 0.3708 -0.0102 0.068 Uiso 1 1 d R
H22 H 0.3984 0.1663 -0.0218 0.068 Uiso 1 1 d R
O2 O 0.46859(18) -0.1473(5) -0.07143(12) 0.0817(8) Uani 1 1 d .
C3 C 0.2913(2) -0.0640(5) -0.12614(12) 0.0433(6) Uani 1 1 d .
N3 N 0.3947(2) -0.2127(5) -0.11609(12) 0.0573(7) Uani 1 1 d .
O3 O 0.40764(19) -0.4016(5) -0.15209(11) 0.0782(7) Uani 1 1 d .
C4 C 0.2107(2) -0.1357(6) -0.17877(13) 0.0508(7) Uani 1 1 d .
H4 H 0.2334 -0.3090 -0.2059 0.061 Uiso 1 1 d R
C5 C 0.1110(2) 0.0023(6) -0.18935(14) 0.0542(8) Uani 1 1 d .
H5 H 0.0550 -0.0766 -0.2278 0.065 Uiso 1 1 d R
C6 C 0.0952(2) 0.2089(6) -0.14732(14) 0.0526(7) Uani 1 1 d .
H6 H 0.0231 0.3220 -0.1503 0.063 Uiso 1 1 d R
N11 N 0.26076(19) 0.6782(4) 0.05676(11) 0.0477(6) Uani 1 1 d .
C12 C 0.1618(2) 0.8093(5) 0.03838(12) 0.0400(6) Uani 1 1 d .
N12 N 0.09739(19) 0.7193(4) -0.01431(11) 0.0505(6) Uani 1 1 d .
H121 H 0.1202 0.5741 -0.0409 0.061 Uiso 1 1 d R
H122 H 0.0346 0.8085 -0.0324 0.061 Uiso 1 1 d R
N13 N 0.12388(17) 1.0193(4) 0.07058(11) 0.0477(6) Uani 1 1 d .
C14 C 0.1894(2) 1.1026(5) 0.12376(13) 0.0467(7) Uani 1 1 d .
H14 H 0.1616 1.2617 0.1490 0.056 Uiso 1 1 d R
C15 C 0.2915(2) 0.9816(5) 0.14512(12) 0.0435(7) Uani 1 1 d .
N15 N 0.3610(2) 1.0734(5) 0.20412(11) 0.0557(6) Uani 1 1 d .
O15 O 0.3332(2) 1.2766(5) 0.23034(11) 0.0771(7) Uani 1 1 d .
C16 C 0.3241(2) 0.7668(5) 0.11009(14) 0.0482(7) Uani 1 1 d .
H16 H 0.3967 0.6697 0.1263 0.058 Uiso 1 1 d R
O16 O 0.4450(2) 0.9467(5) 0.22479(12) 0.0854(8) Uani 1 1 d .

loop_
_atom_site_aniso_label
_atom_site_aniso_U_11
_atom_site_aniso_U_22
_atom_site_aniso_U_33
_atom_site_aniso_U_23
_atom_site_aniso_U_13
_atom_site_aniso_U_12
N1 0.0483(14) 0.0499(14) 0.0454(13) 0.0025(10) -0.0065(11) 0.0039(11)
C2 0.0445(15) 0.0478(16) 0.0348(14) 0.0040(11) -0.0012(12) -0.0053(12)
N2 0.0512(15) 0.0637(16) 0.0524(14) -0.0093(11) -0.0146(12) 0.0075(12)
O2 0.0504(13) 0.114(2) 0.0775(16) -0.0176(14) -0.0143(12) 0.0188(13)
C3 0.0407(15) 0.0528(16) 0.0363(14) 0.0049(12) 0.0029(11) -0.0007(12)
N3 0.0531(16) 0.0745(18) 0.0452(14) -0.0005(13) 0.0103(12) 0.0079(13)
O3 0.0829(16) 0.0896(17) 0.0634(15) -0.0121(13) 0.0140(12) 0.0288(14)
C4 0.0565(18) 0.0587(18) 0.0375(15) -0.0015(12) 0.0063(13) -0.0063(14)
C5 0.0523(17) 0.071(2) 0.0375(15) 0.0016(14) -0.0065(13) -0.0077(15)
C6 0.0485(17) 0.0581(18) 0.0492(17) 0.0079(14) -0.0068(14) 0.0002(13)
N11 0.0461(13) 0.0448(13) 0.0503(14) -0.0016(10) -0.0064(11) 0.0028(10)
C12 0.0373(14) 0.0435(15) 0.0393(14) 0.0028(11) 0.0033(11) -0.0038(12)
N12 0.0404(13) 0.0577(15) 0.0510(14) -0.0102(11) -0.0084(11) 0.0053(10)
N13 0.0362(12) 0.0605(15) 0.0462(13) -0.0077(11) 0.0021(10) 0.0014(11)
C14 0.0428(16) 0.0541(17) 0.0431(15) -0.0074(13) 0.0044(12) -0.0012(13)
C15 0.0426(15) 0.0500(16) 0.0371(14) 0.0003(11) -0.0016(11) -0.0052(13)
N15 0.0565(16) 0.0629(17) 0.0462(14) -0.0050(13) -0.0035(12) -0.0060(13)
O15 0.0729(15) 0.0888(17) 0.0675(15) -0.0319(13) -0.0045(12) 0.0045(13)
C16 0.0451(16) 0.0462(16) 0.0511(17) 0.0035(13) -0.0082(13) 0.0023(13)
O16 0.0857(17) 0.0820(17) 0.0791(16) -0.0061(13) -0.0436(14) 0.0131(14)

loop_
_atom_type_symbol
_atom_type_description
_atom_type_scat_dispersion_real
_atom_type_scat_dispersion_imag
_atom_type_scat_source
C C 0.0033 0.0016 'International Tables Vol C Tables 4.2.6.8 and 6.1.1.4'
H H 0.0000 0.0000 'International Tables Vol C Tables 4.2.6.8 and 6.1.1.4'
N N 0.0061 0.0033 'International Tables Vol C Tables 4.2.6.8 and 6.1.1.4'
O O 0.0106 0.0060 'International Tables Vol C Tables 4.2.6.8 and 6.1.1.4'

loop_
_geom_angle_atom_site_label_1
_geom_angle_atom_site_label_2
_geom_angle_atom_site_label_3
_geom_angle
C6 N1 C2 119.0(2)
N2 C2 N1 114.9(2)
N2 C2 C3 125.6(3)
N1 C2 C3 119.5(2)
C4 C3 C2 119.5(3)
C4 C3 N3 118.1(3)
C2 C3 N3 122.3(2)
O3 N3 O2 121.5(3)
O3 N3 C3 119.4(3)
O2 N3 C3 119.2(2)
C5 C4 C3 119.3(3)
C4 C5 C6 117.9(3)
N1 C6 C5 124.6(3)
C16 N11 C12 116.6(2)
N12 C12 N13 117.9(2)
N12 C12 N11 116.9(2)
N13 C12 N11 125.2(2)
C14 N13 C12 116.5(2)
N13 C14 C15 121.7(2)
C16 C15 C14 118.6(2)
C16 C15 N15 120.6(2)
C14 C15 N15 120.8(2)
O16 N15 O15 123.4(2)
O16 N15 C15 118.5(3)
O15 N15 C15 118.2(3)
N11 C16 C15 121.4(2)

loop_
_geom_bond_atom_site_label_1
_geom_bond_atom_site_label_2
_geom_bond_distance
N1 C6 1.331(3)
N1 C2 1.359(3)
C2 N2 1.337(3)
C2 C3 1.423(4)
O2 N3 1.235(3)
C3 C4 1.400(4)
C3 N3 1.438(4)
N3 O3 1.229(3)
C4 C5 1.374(4)
C5 C6 1.380(4)
N11 C16 1.325(3)
N11 C12 1.369(3)
C12 N12 1.324(3)
C12 N13 1.357(3)
N13 C14 1.326(3)
C14 C15 1.387(4)
C15 C16 1.384(4)
C15 N15 1.452(3)
N15 O16 1.227(3)
N15 O15 1.230(3)

loop_
_geom_hbond_atom_site_label_D
_geom_hbond_atom_site_label_H
_geom_hbond_atom_site_label_A
_geom_hbond_distance_DH
_geom_hbond_distance_HA
_geom_hbond_distance_DA
_geom_hbond_angle_DHA
_geom_hbond_site_symmetry_A
N2 H21 N11 0.88 2.21 3.074(3) 169.8 .
N2 H22 O2 0.82 2.32 2.970(3) 136.3 3_655
N12 H121 N1 0.97 1.99 2.958(3) 178.9 .
N12 H122 N13 0.92 2.14 3.057(3) 173.3 3_575
N2 H22 O2 0.82 2.11 2.677(3) 126.7 .
